data_7132661
loop_
_publ_author_name
'Yamamoto, Koji'
'Tsutsui, Kanta'
'Tanuma, Miho'
'Ito, Kaname'
'Wakamatsu, Kan'
'Yamamoto, Koji'
'Nakamura, Yosuke'

_publ_section_title
;
 Phenothiazine cyclic hexamers: synthesis, properties, and complexation
 behavior with C<sub>60</sub>.
;
_journal_issue 16
_journal_name_full 'Chemical communications (Cambridge, England)'
_journal_page_first 2220
_journal_page_last 2223
_journal_paper_doi 10.1039/d3cc06206f
_journal_volume 60
_journal_year 2024
_chemical_formula_moiety 'C126 H102 N6 S6'
_chemical_formula_sum 'C126 H102 N6 S6'
_chemical_formula_weight 1892.49
_space_group_crystal_system cubic
_space_group_IT_number 206
_space_group_name_Hall '-I 2b 2c 3'
_space_group_name_H-M_alt 'I a -3'
_atom_sites_solution_hydrogens geom
_atom_sites_solution_primary dual
_audit_creation_date 2020-12-17
_audit_creation_method
;
Olex2 1.3
(compiled 2020.11.12 svn.r5f609507 for OlexSys, GUI svn.r6226)
;
_audit_update_record
;
2023-12-15 deposited with the CCDC.	2024-01-30 downloaded from the CCDC.
;
_cell_angle_alpha 90
_cell_angle_beta 90
_cell_angle_gamma 90
_cell_formula_units_Z 8
_cell_length_a 33.0600(2)
_cell_length_b 33.0600(2)
_cell_length_c 33.0600(2)
_cell_measurement_reflns_used 65631
_cell_measurement_temperature 130.15
_cell_measurement_theta_max 27.1920
_cell_measurement_theta_min 2.5020
_cell_volume 36133.4(4)
_computing_cell_refinement 'CrysAlisPro 1.171.40.84a (Rigaku OD, 2020)'
_computing_data_collection 'CrysAlisPro 1.171.40.84a (Rigaku OD, 2020)'
_computing_data_reduction 'CrysAlisPro 1.171.40.84a (Rigaku OD, 2020)'
_computing_molecular_graphics 'Olex2 1.3 (Dolomanov et al., 2009)'
_computing_publication_material 'Olex2 1.3 (Dolomanov et al., 2009)'
_computing_structure_refinement 'SHELXL 2018/3 (Sheldrick, 2015)'
_computing_structure_solution 'SHELXT 2018/2 (Sheldrick, 2018)'
_diffrn_ambient_temperature 130.15
_diffrn_detector 'Hybrid Pixel Array Detector'
_diffrn_detector_area_resol_mean 5.8140
_diffrn_detector_type 'Rigaku Saturn724+'
_diffrn_measured_fraction_theta_full 0.997
_diffrn_measured_fraction_theta_max 0.997
_diffrn_measurement_details
;
List of Runs (angles in degrees, time in seconds):

  # Type    Start    End  Width  t~exp~   \w     \q     \k     \f   Frames
#--------------------------------------------------------------------------
  1  \w   -103.00  77.00   0.25    5.00    --  -13.00  55.00 108.00  720
  2  \w     14.00  77.00   0.25    5.00    --  -13.00  55.00 -36.00  252
  3  \w    -71.00  35.00   0.25    5.00    --  -13.00  27.00-180.00  424
  4  \w      0.00  60.00   0.25    5.00    --  -13.00  55.00-108.00  240
  5  \w    -10.00  50.00   0.25    5.00    --  -13.00  55.00  36.00  240
  6  \w   -103.00  77.00   0.25    5.00    --  -13.00  55.00-180.00  720
  7  \w    -19.50  40.50   0.25    5.00    --  -13.00  27.00  36.00  240
;
_diffrn_measurement_device 'abstract diffractometer'
_diffrn_measurement_device_type 'dtrek-CrysAlisPro-abstract goniometer imported rigaku-d*trek images'
_diffrn_measurement_method '\w scans'
_diffrn_orient_matrix_type 'CrysAlisPro convention (1999,Acta A55,543-557)'
_diffrn_orient_matrix_UB_11 0.0105173000
_diffrn_orient_matrix_UB_12 0.0028435000
_diffrn_orient_matrix_UB_13 -0.0184903000
_diffrn_orient_matrix_UB_21 0.0090670000
_diffrn_orient_matrix_UB_22 -0.0193205000
_diffrn_orient_matrix_UB_23 0.0021977000
_diffrn_orient_matrix_UB_31 -0.0163658000
_diffrn_orient_matrix_UB_32 -0.0088706000
_diffrn_orient_matrix_UB_33 -0.0106538000
_diffrn_radiation_collimation 0.3
_diffrn_radiation_monochromator graphite
_diffrn_radiation_probe x-ray
_diffrn_radiation_type 'Mo K\a'
_diffrn_radiation_wavelength 0.71073
_diffrn_reflns_av_R_equivalents 0.0776
_diffrn_reflns_av_unetI/netI 0.0188
_diffrn_reflns_Laue_measured_fraction_full 0.997
_diffrn_reflns_Laue_measured_fraction_max 0.997
_diffrn_reflns_limit_h_max 39
_diffrn_reflns_limit_h_min -38
_diffrn_reflns_limit_k_max 39
_diffrn_reflns_limit_k_min -39
_diffrn_reflns_limit_l_max 39
_diffrn_reflns_limit_l_min -32
_diffrn_reflns_number 266714
_diffrn_reflns_point_group_measured_fraction_full 0.997
_diffrn_reflns_point_group_measured_fraction_max 0.997
_diffrn_reflns_theta_full 25.242
_diffrn_reflns_theta_max 25.346
_diffrn_reflns_theta_min 2.305
_diffrn_source 'fine-focus sealed X-ray tube'
_diffrn_source_target Mo
_diffrn_source_type 'Enhance (Mo) X-ray Source'
_exptl_absorpt_coefficient_mu 0.107
_exptl_absorpt_correction_T_max 1.00000
_exptl_absorpt_correction_T_min 0.69178
_exptl_absorpt_correction_type multi-scan
_exptl_absorpt_process_details
;
CrysAlisPro 1.171.40.84a (Rigaku Oxford Diffraction, 2020)
Empirical absorption correction using spherical harmonics,
implemented in SCALE3 ABSPACK scaling algorithm.
;
_exptl_crystal_colour 'clear dark yellow'
_exptl_crystal_colour_primary yellow
_exptl_crystal_density_diffrn 0.696
_exptl_crystal_description block
_exptl_crystal_F_000 7968
_exptl_crystal_size_max 0.15
_exptl_crystal_size_mid 0.13
_exptl_crystal_size_min 0.09
_refine_diff_density_max 0.446
_refine_diff_density_min -0.210
_refine_diff_density_rms 0.056
_refine_ls_extinction_method none
_refine_ls_goodness_of_fit_ref 1.093
_refine_ls_hydrogen_treatment constr
_refine_ls_matrix_type full
_refine_ls_number_parameters 211
_refine_ls_number_reflns 5514
_refine_ls_number_restraints 183
_refine_ls_restrained_S_all 1.088
_refine_ls_R_factor_all 0.0679
_refine_ls_R_factor_gt 0.0574
_refine_ls_shift/su_max 0.001
_refine_ls_shift/su_mean 0.000
_refine_ls_structure_factor_coef Fsqd
_refine_ls_weighting_details 'w=1/[\s^2^(Fo^2^)+(0.1245P)^2^+11.7322P] where P=(Fo^2^+2Fc^2^)/3'
_refine_ls_weighting_scheme calc
_refine_ls_wR_factor_gt 0.1837
_refine_ls_wR_factor_ref 0.1938
_reflns_Friedel_coverage 0.000
_reflns_number_gt 4293
_reflns_number_total 5514
_reflns_threshold_expression 'I > 2\s(I)'
_cod_data_source_file d3cc06206f2.cif
_cod_data_source_block tnm_mesptz_6mer_chcl3_ea
_cod_depositor_comments 'Adding full bibliography for 7132661.cif.'
_cod_original_cell_volume 36133.4(7)
_cod_database_code 7132661
_shelx_shelxl_version_number 2018/3
_chemical_oxdiff_formula C126H102N6S6
_shelx_space_group_comment
;
The symmetry employed for this shelxl refinement is uniquely defined
by the following loop, which should always be used as a source of
symmetry information in preference to the above space-group names.
They are only intended as comments.
;
_shelx_estimated_absorpt_t_max 0.990
_shelx_estimated_absorpt_t_min 0.984
_reflns_odcompleteness_completeness 99.95
_reflns_odcompleteness_iscentric 1
_reflns_odcompleteness_theta 25.30
_olex2_refinement_description
;
1. Fixed Uiso
 At 1.2 times of:
  All C(H) groups
 At 1.5 times of:
  All C(H,H,H) groups
2. Restrained distances
 C16-C15 \\sim C15-C14 \\sim C14-C13 \\sim C18-C13 \\sim C17-C18 \\sim C16-C17
 with sigma of 0.02
3. Uiso/Uaniso restraints and constraints
N1 \\sim C13 \\sim C14 \\sim C15 \\sim C16 \\sim C17 \\sim C18: within 1.7A
with sigma of 0.04 and sigma for terminal atoms of 0.08 within 1.7A
Uanis(C16) \\sim Ueq, Uanis(C15) \\sim Ueq, Uanis(C14) \\sim Ueq, Uanis(C13)
\\sim Ueq, Uanis(C18) \\sim Ueq, Uanis(C17) \\sim Ueq, Uanis(C19) \\sim Ueq,
Uanis(C21) \\sim Ueq, Uanis(C20) \\sim Ueq: with sigma of 0.05 and sigma for
terminal atoms of 0.05
4. Rigid body (RIGU) restrains
 C19, C14
 with sigma for 1-2 distances of 0.004 and sigma for 1-3 distances of 0.004
 C16, C20
 with sigma for 1-2 distances of 0.004 and sigma for 1-3 distances of 0.004
 C21, C18
 with sigma for 1-2 distances of 0.004 and sigma for 1-3 distances of 0.004
 C19, C14, C13, C21, C18, C17, C16, C15, C20, N1
 with sigma for 1-2 distances of 0.002 and sigma for 1-3 distances of 0.002
5.a Aromatic/amide H refined with riding coordinates:
 C6(H6), C3(H3), C4(H4), C10(H10), C12(H12), C9(H9), C17(H17), C15(H15)
5.b Idealised Me refined as rotating group:
 C21(H21A,H21B,H21C), C19(H19A,H19B,H19C), C20(H20A,H20B,H20C)
;
_smtbx_masks_special_details
;

The asymmetric unit cell contains 3 ethyl acetate molecules which have been treated
as a diffuse contribution to the overall scattering without specific atom positions
by Solvent Mask program in Olex2.
;
_smtbx_masks_void_probe_radius 1.2
_smtbx_masks_void_truncation_radius 1.2
_olex2_submission_special_instructions 'No special instructions were received'
_oxdiff_exptl_absorpt_empirical_details
;
Empirical correction (ABSPACK) includes:
- Absorption correction using spherical harmonics
- Frame scaling
;
_oxdiff_exptl_absorpt_empirical_full_max 1.404
_oxdiff_exptl_absorpt_empirical_full_min 0.787

loop_
_space_group_symop_operation_xyz
'x, y, z'
'-x+1/2, -y, z+1/2'
'-x, y+1/2, -z+1/2'
'x+1/2, -y+1/2, -z'
'z, x, y'
'z+1/2, -x+1/2, -y'
'-z+1/2, -x, y+1/2'
'-z, x+1/2, -y+1/2'
'y, z, x'
'-y, z+1/2, -x+1/2'
'y+1/2, -z+1/2, -x'
'-y+1/2, -z, x+1/2'
'x+1/2, y+1/2, z+1/2'
'-x+1, -y+1/2, z+1'
'-x+1/2, y+1, -z+1'
'x+1, -y+1, -z+1/2'
'z+1/2, x+1/2, y+1/2'
'z+1, -x+1, -y+1/2'
'-z+1, -x+1/2, y+1'
'-z+1/2, x+1, -y+1'
'y+1/2, z+1/2, x+1/2'
'-y+1/2, z+1, -x+1'
'y+1, -z+1, -x+1/2'
'-y+1, -z+1/2, x+1'
'-x, -y, -z'
'x-1/2, y, -z-1/2'
'x, -y-1/2, z-1/2'
'-x-1/2, y-1/2, z'
'-z, -x, -y'
'-z-1/2, x-1/2, y'
'z-1/2, x, -y-1/2'
'z, -x-1/2, y-1/2'
'-y, -z, -x'
'y, -z-1/2, x-1/2'
'-y-1/2, z-1/2, x'
'y-1/2, z, -x-1/2'
'-x+1/2, -y+1/2, -z+1/2'
'x, y+1/2, -z'
'x+1/2, -y, z'
'-x, y, z+1/2'
'-z+1/2, -x+1/2, -y+1/2'
'-z, x, y+1/2'
'z, x+1/2, -y'
'z+1/2, -x, y'
'-y+1/2, -z+1/2, -x+1/2'
'y+1/2, -z, x'
'-y, z, x+1/2'
'y, z+1/2, -x'

loop_
_atom_site_label
_atom_site_type_symbol
_atom_site_fract_x
_atom_site_fract_y
_atom_site_fract_z
_atom_site_U_iso_or_equiv
_atom_site_adp_type
_atom_site_occupancy
_atom_site_site_symmetry_order
_atom_site_calc_flag
_atom_site_refinement_flags_posn
_atom_site_refinement_flags_adp
_atom_site_refinement_flags_occupancy
_atom_site_disorder_assembly
_atom_site_disorder_group
S1 S 0.61716(2) 0.33599(2) 0.59868(2) 0.0449(2) Uani 1 1 d . . . . .
N1 N 0.59549(5) 0.34385(5) 0.50876(5) 0.0395(4) Uani 1 1 d . U . . .
C2 C 0.62900(5) 0.36698(6) 0.52216(6) 0.0368(4) Uani 1 1 d . . . . .
C5 C 0.69649(5) 0.41294(6) 0.54836(6) 0.0374(4) Uani 1 1 d . . . . .
C1 C 0.64367(6) 0.36409(6) 0.56174(5) 0.0368(4) Uani 1 1 d . . . . .
C8 C 0.58487(5) 0.30671(6) 0.52700(6) 0.0363(4) Uani 1 1 d . . . . .
C6 C 0.67710(6) 0.38563(6) 0.57432(6) 0.0398(5) Uani 1 1 d . . . . .
H6 H 0.687140 0.381892 0.600983 0.048 Uiso 1 1 calc R U . . .
C11 C 0.56162(5) 0.23348(6) 0.56529(6) 0.0371(4) Uani 1 1 d . . . . .
C7 C 0.59556(6) 0.29854(6) 0.56743(6) 0.0377(4) Uani 1 1 d . . . . .
C3 C 0.64811(6) 0.39401(6) 0.49616(6) 0.0395(5) Uani 1 1 d . . . . .
H3 H 0.638685 0.396868 0.469168 0.047 Uiso 1 1 calc R U . . .
C4 C 0.68108(6) 0.41704(6) 0.50940(6) 0.0412(5) Uani 1 1 d . . . . .
H4 H 0.693203 0.435880 0.491403 0.049 Uiso 1 1 calc R U . . .
C10 C 0.55050(5) 0.24178(6) 0.52552(6) 0.0380(4) Uani 1 1 d . . . . .
H10 H 0.534717 0.222635 0.511027 0.046 Uiso 1 1 calc R U . . .
C12 C 0.58501(6) 0.26235(6) 0.58545(6) 0.0399(5) Uani 1 1 d . . . . .
H12 H 0.593874 0.256945 0.612245 0.048 Uiso 1 1 calc R U . . .
C9 C 0.56208(6) 0.27764(6) 0.50653(6) 0.0389(4) Uani 1 1 d . . . . .
H9 H 0.554337 0.282357 0.479263 0.047 Uiso 1 1 calc R U . . .
C13 C 0.57618(6) 0.35547(6) 0.47095(6) 0.0469(5) Uani 1 1 d D U . . .
C18 C 0.54493(7) 0.38465(8) 0.47358(8) 0.0608(6) Uani 1 1 d D U . . .
C14 C 0.58881(8) 0.33918(7) 0.43450(7) 0.0581(6) Uani 1 1 d D U . . .
C21 C 0.53239(8) 0.40302(8) 0.51280(9) 0.0728(7) Uani 1 1 d . U . . .
H21A H 0.519372 0.382402 0.529653 0.109 Uiso 1 1 calc R U . . .
H21B H 0.513306 0.425118 0.507704 0.109 Uiso 1 1 calc R U . . .
H21C H 0.556264 0.413614 0.526822 0.109 Uiso 1 1 calc R U . . .
C19 C 0.62331(9) 0.31023(8) 0.43249(7) 0.0716(7) Uani 1 1 d . U . . .
H19A H 0.647451 0.322812 0.444212 0.107 Uiso 1 1 calc R U . . .
H19B H 0.628610 0.303132 0.404200 0.107 Uiso 1 1 calc R U . . .
H19C H 0.616541 0.285725 0.447726 0.107 Uiso 1 1 calc R U . . .
C17 C 0.52610(8) 0.39630(10) 0.43786(9) 0.0817(8) Uani 1 1 d D U . . .
H17 H 0.505220 0.416013 0.438915 0.098 Uiso 1 1 calc R U . . .
C15 C 0.56773(9) 0.35172(10) 0.39910(8) 0.0783(8) Uani 1 1 d D U . . .
H15 H 0.574939 0.340449 0.373665 0.094 Uiso 1 1 calc R U . . .
C16 C 0.53675(9) 0.38018(11) 0.40105(9) 0.0854(9) Uani 1 1 d D U . . .
C20 C 0.51526(11) 0.39301(16) 0.36197(11) 0.144(2) Uani 1 1 d . U . . .
H20A H 0.486062 0.394629 0.366829 0.216 Uiso 1 1 calc R U . . .
H20B H 0.520653 0.373068 0.340719 0.216 Uiso 1 1 calc R U . . .
H20C H 0.525337 0.419545 0.353415 0.216 Uiso 1 1 calc R U . . .

loop_
_atom_site_aniso_label
_atom_site_aniso_U_11
_atom_site_aniso_U_22
_atom_site_aniso_U_33
_atom_site_aniso_U_23
_atom_site_aniso_U_13
_atom_site_aniso_U_12
S1 0.0523(3) 0.0496(3) 0.0329(3) 0.0019(2) 0.0016(2) -0.0160(2)
N1 0.0380(9) 0.0423(9) 0.0383(9) 0.0096(7) -0.0067(7) -0.0086(7)
C2 0.0324(9) 0.0399(10) 0.0382(10) 0.0016(8) 0.0004(8) -0.0028(8)
C5 0.0341(9) 0.0415(10) 0.0365(10) 0.0008(8) 0.0014(8) -0.0032(8)
C1 0.0368(10) 0.0379(10) 0.0356(10) 0.0026(8) 0.0030(8) -0.0038(8)
C8 0.0334(9) 0.0386(10) 0.0370(10) 0.0060(8) 0.0022(8) -0.0028(8)
C6 0.0385(10) 0.0445(11) 0.0365(10) 0.0023(8) -0.0030(8) -0.0038(8)
C11 0.0320(9) 0.0372(10) 0.0422(10) 0.0033(8) 0.0015(8) 0.0015(8)
C7 0.0344(10) 0.0415(11) 0.0372(10) 0.0022(8) -0.0001(8) -0.0035(8)
C3 0.0368(10) 0.0457(11) 0.0361(10) 0.0091(8) -0.0044(8) -0.0069(8)
C4 0.0402(10) 0.0435(11) 0.0400(10) 0.0050(8) -0.0007(8) -0.0045(9)
C10 0.0350(10) 0.0356(10) 0.0434(11) -0.0011(8) 0.0009(8) -0.0021(8)
C12 0.0381(10) 0.0424(11) 0.0392(10) 0.0079(8) -0.0014(8) -0.0012(8)
C9 0.0384(10) 0.0431(11) 0.0352(10) 0.0016(8) -0.0019(8) -0.0028(8)
C13 0.0472(11) 0.0521(12) 0.0414(10) 0.0147(9) -0.0100(9) -0.0193(9)
C18 0.0436(12) 0.0681(15) 0.0707(14) 0.0286(12) -0.0113(10) -0.0136(10)
C14 0.0675(14) 0.0652(14) 0.0416(11) 0.0061(10) -0.0054(10) -0.0307(11)
C21 0.0596(15) 0.0691(16) 0.0897(18) 0.0228(14) 0.0120(14) 0.0145(13)
C19 0.103(2) 0.0628(15) 0.0491(14) -0.0078(12) 0.0149(13) -0.0241(13)
C17 0.0509(14) 0.107(2) 0.0876(17) 0.0528(16) -0.0167(13) -0.0189(14)
C15 0.0875(18) 0.102(2) 0.0451(13) 0.0186(13) -0.0113(12) -0.0523(14)
C16 0.0611(16) 0.124(2) 0.0716(16) 0.0464(16) -0.0317(13) -0.0418(15)
C20 0.100(3) 0.242(5) 0.091(2) 0.095(3) -0.055(2) -0.077(3)

loop_
_atom_type_symbol
_atom_type_description
_atom_type_scat_dispersion_real
_atom_type_scat_dispersion_imag
_atom_type_scat_source
C C 0.0033 0.0016 'International Tables Vol C Tables 4.2.6.8 and 6.1.1.4'
H H 0.0000 0.0000 'International Tables Vol C Tables 4.2.6.8 and 6.1.1.4'
N N 0.0061 0.0033 'International Tables Vol C Tables 4.2.6.8 and 6.1.1.4'
S S 0.1246 0.1234 'International Tables Vol C Tables 4.2.6.8 and 6.1.1.4'

loop_
_geom_angle_atom_site_label_1
_geom_angle_atom_site_label_2
_geom_angle_atom_site_label_3
_geom_angle
_geom_angle_site_symmetry_1
_geom_angle_site_symmetry_3
_geom_angle_publ_flag
C7 S1 C1 99.50(9) . . ?
C2 N1 C13 117.97(15) . . ?
C8 N1 C2 122.01(15) . . ?
C8 N1 C13 119.16(15) . . ?
C1 C2 N1 121.77(16) . . ?
C3 C2 N1 120.56(17) . . ?
C3 C2 C1 117.66(16) . . ?
C6 C5 C11 120.54(16) . 46_565 ?
C4 C5 C6 117.54(17) . . ?
C4 C5 C11 121.82(16) . 46_565 ?
C2 C1 S1 120.69(14) . . ?
C6 C1 S1 117.43(14) . . ?
C6 C1 C2 121.65(17) . . ?
C7 C8 N1 120.63(16) . . ?
C9 C8 N1 121.70(16) . . ?
C9 C8 C7 117.60(17) . . ?
C5 C6 H6 119.5 . . ?
C1 C6 C5 120.98(17) . . ?
C1 C6 H6 119.5 . . ?
C10 C11 C5 122.82(17) . 43_546 ?
C10 C11 C12 117.51(17) . . ?
C12 C11 C5 119.63(16) . 43_546 ?
C8 C7 S1 121.52(14) . . ?
C12 C7 S1 117.23(14) . . ?
C12 C7 C8 120.80(17) . . ?
C2 C3 H3 119.7 . . ?
C2 C3 C4 120.65(17) . . ?
C4 C3 H3 119.7 . . ?
C5 C4 C3 121.42(17) . . ?
C5 C4 H4 119.3 . . ?
C3 C4 H4 119.3 . . ?
C11 C10 H10 119.3 . . ?
C11 C10 C9 121.32(18) . . ?
C9 C10 H10 119.3 . . ?
C11 C12 H12 119.2 . . ?
C7 C12 C11 121.70(17) . . ?
C7 C12 H12 119.2 . . ?
C8 C9 H9 119.5 . . ?
C10 C9 C8 120.99(17) . . ?
C10 C9 H9 119.5 . . ?
C18 C13 N1 116.56(19) . . ?
C14 C13 N1 120.8(2) . . ?
C14 C13 C18 122.6(2) . . ?
C13 C18 C21 122.3(2) . . ?
C17 C18 C13 117.6(3) . . ?
C17 C18 C21 120.1(3) . . ?
C13 C14 C19 121.3(2) . . ?
C13 C14 C15 117.0(3) . . ?
C15 C14 C19 121.7(2) . . ?
C18 C21 H21A 109.5 . . ?
C18 C21 H21B 109.5 . . ?
C18 C21 H21C 109.5 . . ?
H21A C21 H21B 109.5 . . ?
H21A C21 H21C 109.5 . . ?
H21B C21 H21C 109.5 . . ?
C14 C19 H19A 109.5 . . ?
C14 C19 H19B 109.5 . . ?
C14 C19 H19C 109.5 . . ?
H19A C19 H19B 109.5 . . ?
H19A C19 H19C 109.5 . . ?
H19B C19 H19C 109.5 . . ?
C18 C17 H17 119.0 . . ?
C16 C17 C18 122.0(3) . . ?
C16 C17 H17 119.0 . . ?
C14 C15 H15 119.4 . . ?
C16 C15 C14 121.2(3) . . ?
C16 C15 H15 119.4 . . ?
C17 C16 C15 119.4(2) . . ?
C17 C16 C20 121.3(4) . . ?
C15 C16 C20 119.3(4) . . ?
C16 C20 H20A 109.5 . . ?
C16 C20 H20B 109.5 . . ?
C16 C20 H20C 109.5 . . ?
H20A C20 H20B 109.5 . . ?
H20A C20 H20C 109.5 . . ?
H20B C20 H20C 109.5 . . ?

loop_
_geom_bond_atom_site_label_1
_geom_bond_atom_site_label_2
_geom_bond_distance
_geom_bond_site_symmetry_2
_geom_bond_publ_flag
S1 C1 1.7670(18) . ?
S1 C7 1.7636(19) . ?
N1 C2 1.417(2) . ?
N1 C8 1.412(2) . ?
N1 C13 1.455(2) . ?
C2 C1 1.399(3) . ?
C2 C3 1.391(3) . ?
C5 C6 1.401(3) . ?
C5 C11 1.485(3) 46_565 ?
C5 C4 1.392(3) . ?
C1 C6 1.379(3) . ?
C8 C7 1.408(3) . ?
C8 C9 1.396(3) . ?
C6 H6 0.9500 . ?
C11 C10 1.392(3) . ?
C11 C12 1.397(3) . ?
C7 C12 1.382(3) . ?
C3 H3 0.9500 . ?
C3 C4 1.400(3) . ?
C4 H4 0.9500 . ?
C10 H10 0.9500 . ?
C10 C9 1.395(3) . ?
C12 H12 0.9500 . ?
C9 H9 0.9500 . ?
C13 C18 1.416(3) . ?
C13 C14 1.385(3) . ?
C18 C21 1.491(4) . ?
C18 C17 1.389(3) . ?
C14 C19 1.490(4) . ?
C14 C15 1.424(3) . ?
C21 H21A 0.9800 . ?
C21 H21B 0.9800 . ?
C21 H21C 0.9800 . ?
C19 H19A 0.9800 . ?
C19 H19B 0.9800 . ?
C19 H19C 0.9800 . ?
C17 H17 0.9500 . ?
C17 C16 1.375(4) . ?
C15 H15 0.9500 . ?
C15 C16 1.392(5) . ?
C16 C20 1.534(4) . ?
C20 H20A 0.9800 . ?
C20 H20B 0.9800 . ?
C20 H20C 0.9800 . ?

loop_
_geom_torsion_atom_site_label_1
_geom_torsion_atom_site_label_2
_geom_torsion_atom_site_label_3
_geom_torsion_atom_site_label_4
_geom_torsion
_geom_torsion_site_symmetry_1
_geom_torsion_site_symmetry_2
_geom_torsion_site_symmetry_3
_geom_torsion_site_symmetry_4
_geom_torsion_publ_flag
S1 C1 C6 C5 -171.20(15) . . . . ?
S1 C7 C12 C11 168.93(15) . . . . ?
N1 C2 C1 S1 -7.8(3) . . . . ?
N1 C2 C1 C6 177.82(18) . . . . ?
N1 C2 C3 C4 179.67(18) . . . . ?
N1 C8 C7 S1 7.5(3) . . . . ?
N1 C8 C7 C12 179.59(17) . . . . ?
N1 C8 C9 C10 -177.48(17) . . . . ?
N1 C13 C18 C21 0.5(3) . . . . ?
N1 C13 C18 C17 179.85(19) . . . . ?
N1 C13 C14 C19 -1.9(3) . . . . ?
N1 C13 C14 C15 178.91(18) . . . . ?
C2 N1 C8 C7 25.4(3) . . . . ?
C2 N1 C8 C9 -157.45(18) . . . . ?
C2 N1 C13 C18 -88.1(2) . . . . ?
C2 N1 C13 C14 90.4(2) . . . . ?
C2 C1 C6 C5 3.3(3) . . . . ?
C2 C3 C4 C5 1.8(3) . . . . ?
C5 C11 C10 C9 177.25(17) 43_546 . . . ?
C5 C11 C12 C7 -175.21(18) 43_546 . . . ?
C1 S1 C7 C8 -31.32(18) . . . . ?
C1 S1 C7 C12 156.33(15) . . . . ?
C1 C2 C3 C4 0.6(3) . . . . ?
C8 N1 C2 C1 -25.3(3) . . . . ?
C8 N1 C2 C3 155.69(18) . . . . ?
C8 N1 C13 C18 102.3(2) . . . . ?
C8 N1 C13 C14 -79.1(2) . . . . ?
C8 C7 C12 C11 -3.5(3) . . . . ?
C6 C5 C4 C3 -1.7(3) . . . . ?
C11 C5 C6 C1 -177.44(18) 46_565 . . . ?
C11 C5 C4 C3 174.89(18) 46_565 . . . ?
C11 C10 C9 C8 -0.8(3) . . . . ?
C7 S1 C1 C2 31.31(18) . . . . ?
C7 S1 C1 C6 -154.13(16) . . . . ?
C7 C8 C9 C10 -0.2(3) . . . . ?
C3 C2 C1 S1 171.19(15) . . . . ?
C3 C2 C1 C6 -3.1(3) . . . . ?
C4 C5 C6 C1 -0.8(3) . . . . ?
C10 C11 C12 C7 2.4(3) . . . . ?
C12 C11 C10 C9 -0.3(3) . . . . ?
C9 C8 C7 S1 -169.79(14) . . . . ?
C9 C8 C7 C12 2.3(3) . . . . ?
C13 N1 C2 C1 165.45(18) . . . . ?
C13 N1 C2 C3 -13.6(3) . . . . ?
C13 N1 C8 C7 -165.50(18) . . . . ?
C13 N1 C8 C9 11.7(3) . . . . ?
C13 C18 C17 C16 0.6(4) . . . . ?
C13 C14 C15 C16 2.2(3) . . . . ?
C18 C13 C14 C19 176.6(2) . . . . ?
C18 C13 C14 C15 -2.6(3) . . . . ?
C18 C17 C16 C15 -1.0(4) . . . . ?
C18 C17 C16 C20 179.2(3) . . . . ?
C14 C13 C18 C21 -178.0(2) . . . . ?
C14 C13 C18 C17 1.3(3) . . . . ?
C14 C15 C16 C17 -0.4(4) . . . . ?
C14 C15 C16 C20 179.4(2) . . . . ?
C21 C18 C17 C16 179.9(3) . . . . ?
C19 C14 C15 C16 -177.0(2) . . . . ?

loop_
_smtbx_masks_void_nr
_smtbx_masks_void_average_x
_smtbx_masks_void_average_y
_smtbx_masks_void_average_z
_smtbx_masks_void_volume
_smtbx_masks_void_count_electrons
_smtbx_masks_void_content
1 -0.054 -0.107 -0.848 19838.8 6453.5 ?
